data_7220011
loop_
_publ_author_name
'Zhang, Hong-Mei'
'Yang, Jin'
'Liu, Ying-Ying'
'Kang, Da-Wei'
'Ma, Jian-Fang'

_publ_section_title
;
 A family of coordination polymers assembled with a flexible
 hexacarboxylate ligand and auxiliary N-donor ligands: syntheses,
 structures, and physical properties
;
_journal_issue 16
_journal_name_full CrystEngComm
_journal_page_first 3181
_journal_paper_doi 10.1039/C5CE00181A
_journal_volume 17
_journal_year 2015
_chemical_formula_moiety 'C78 H52 Mn3 N4 O18'
_chemical_formula_sum 'C78 H52 Mn3 N4 O18'
_chemical_formula_weight 1498.06
_chemical_name_systematic
;
 ?
;
_space_group_IT_number 2
_symmetry_cell_setting triclinic
_symmetry_space_group_name_Hall '-P 1'
_symmetry_space_group_name_H-M 'P -1'
_atom_sites_solution_hydrogens geom
_atom_sites_solution_primary direct
_atom_sites_solution_secondary difmap
_audit_creation_method SHELXL-97
_audit_update_record
;
2015-03-04 deposited with the CCDC.
2015-03-16 downloaded from the CCDC.
;
_cell_angle_alpha 99.683(4)
_cell_angle_beta 106.979(3)
_cell_angle_gamma 99.307(5)
_cell_formula_units_Z 1
_cell_length_a 11.4610(12)
_cell_length_b 12.1260(14)
_cell_length_c 13.130(2)
_cell_measurement_reflns_used 2585
_cell_measurement_temperature 293(2)
_cell_measurement_theta_max 29.1555
_cell_measurement_theta_min 3.2448
_cell_volume 1676.8(4)
_computing_cell_refinement 'CrysAlisPro(1.171.35.21) (Agilent Tech., 2012)'
_computing_data_collection 'CrysAlisPro(1.171.35.21) (Agilent Tech., 2012)'
_computing_data_reduction 'CrysAlisPro(1.171.35.21) (Agilent Tech., 2012)'
_computing_structure_refinement 'SHELXL-97 (Sheldrick, 2008)'
_computing_structure_solution 'SHELXS-97 (Sheldrick, 2008)'
_diffrn_ambient_temperature 293(2)
_diffrn_detector_area_resol_mean 10.0
_diffrn_measured_fraction_theta_full 0.994
_diffrn_measured_fraction_theta_max 0.994
_diffrn_measurement_device_type 'Oxford Diffraction Gemini R Ultra'
_diffrn_measurement_method '\w scan'
_diffrn_radiation_monochromator graphite
_diffrn_radiation_source 'fine-focus sealed tube'
_diffrn_radiation_type MoK\a
_diffrn_radiation_wavelength 0.71069
_diffrn_reflns_av_R_equivalents 0.0391
_diffrn_reflns_av_sigmaI/netI 0.0727
_diffrn_reflns_limit_h_max 10
_diffrn_reflns_limit_h_min -13
_diffrn_reflns_limit_k_max 14
_diffrn_reflns_limit_k_min -14
_diffrn_reflns_limit_l_max 15
_diffrn_reflns_limit_l_min -15
_diffrn_reflns_number 11255
_diffrn_reflns_theta_full 25.00
_diffrn_reflns_theta_max 25.35
_diffrn_reflns_theta_min 3.25
_exptl_absorpt_coefficient_mu 0.635
_exptl_absorpt_correction_T_max 0.9163
_exptl_absorpt_correction_T_min 0.8781
_exptl_absorpt_correction_type multi-scan
_exptl_absorpt_process_details
;
CrysAlis (Oxford Diffraction, 2006)
;
_exptl_crystal_colour colorless
_exptl_crystal_density_diffrn 1.484
_exptl_crystal_density_method 'not measured'
_exptl_crystal_description strip
_exptl_crystal_F_000 767
_exptl_crystal_size_max 0.21
_exptl_crystal_size_mid 0.18
_exptl_crystal_size_min 0.14
_refine_diff_density_max 0.743
_refine_diff_density_min -0.303
_refine_diff_density_rms 0.065
_refine_ls_extinction_method none
_refine_ls_goodness_of_fit_ref 1.015
_refine_ls_hydrogen_treatment constr
_refine_ls_matrix_type full
_refine_ls_number_parameters 530
_refine_ls_number_reflns 6122
_refine_ls_number_restraints 19
_refine_ls_restrained_S_all 1.031
_refine_ls_R_factor_all 0.1041
_refine_ls_R_factor_gt 0.0628
_refine_ls_shift/su_max 0.000
_refine_ls_shift/su_mean 0.000
_refine_ls_structure_factor_coef Fsqd
_refine_ls_weighting_details 'calc w=1/[\s^2^(Fo^2^)+(0.0772P)^2^+0.8323P] where P=(Fo^2^+2Fc^2^)/3'
_refine_ls_weighting_scheme calc
_refine_ls_wR_factor_gt 0.1440
_refine_ls_wR_factor_ref 0.1663
_reflns_number_gt 4020
_reflns_number_total 6122
_reflns_threshold_expression >2\s(I)
_cod_data_source_file c5ce00181a2.cif
_cod_data_source_block Compound-2
_cod_depositor_comments 'Adding full bibliography for 7220010--7220018.cif.'
_cod_database_code 7220011

loop_
_symmetry_equiv_pos_as_xyz
'x, y, z'
'-x, -y, -z'

loop_
_atom_site_label
_atom_site_type_symbol
_atom_site_fract_x
_atom_site_fract_y
_atom_site_fract_z
_atom_site_U_iso_or_equiv
_atom_site_adp_type
_atom_site_occupancy
_atom_site_symmetry_multiplicity
_atom_site_calc_flag
_atom_site_refinement_flags
_atom_site_disorder_assembly
_atom_site_disorder_group
Mn1 Mn 0.71357(6) -0.14146(6) 0.24680(5) 0.0420(2) Uani 1 1 d . . .
Mn2 Mn 1.0000 0.0000 0.5000 0.0441(3) Uani 1 2 d S . .
C1 C 0.9209(7) 0.5716(5) 0.7952(4) 0.0699(18) Uani 1 1 d . . .
H1A H 0.9586 0.6523 0.8075 0.084 Uiso 1 1 calc R A 1
H1B H 0.9526 0.5295 0.7435 0.084 Uiso 1 1 calc R A 1
C2 C 0.7621(13) 0.5734(9) 0.6491(8) 0.073(4) Uani 0.490(5) 1 d P B 1
C3 C 0.8154(11) 0.6618(8) 0.6089(7) 0.054(3) Uani 0.490(5) 1 d P B 1
H3 H 0.8884 0.7149 0.6528 0.065 Uiso 0.490(5) 1 calc PR B 1
C4 C 0.7570(13) 0.6685(8) 0.5022(7) 0.058(3) Uani 0.490(5) 1 d P B 1
C5 C 0.6458(15) 0.5852(11) 0.4408(11) 0.107(5) Uani 0.490(5) 1 d PU B 1
H5 H 0.6046 0.5900 0.3698 0.129 Uiso 0.490(5) 1 calc PR B 1
C6 C 0.5957(12) 0.4984(11) 0.4799(11) 0.127(6) Uani 0.490(5) 1 d PU B 1
H6 H 0.5323 0.4376 0.4327 0.152 Uiso 0.490(5) 1 calc PRD B 1
C7 C 0.638(2) 0.5016(12) 0.5854(11) 0.151(9) Uani 0.490(5) 1 d P B 1
H7 H 0.5907 0.4594 0.6183 0.181 Uiso 0.490(5) 1 calc PR B 1
O3 O 0.8125(8) 0.5583(7) 0.7546(6) 0.070(2) Uani 0.490(5) 1 d P B 1
C2' C 0.9471(14) 0.5666(9) 0.6259(7) 0.084(4) Uani 0.510(5) 1 d P B 2
C3' C 0.9165(10) 0.6613(7) 0.5924(7) 0.047(2) Uani 0.510(5) 1 d P B 2
H3' H 0.9318 0.7302 0.6428 0.056 Uiso 0.510(5) 1 calc PR B 2
C4' C 0.8626(13) 0.6533(8) 0.4829(7) 0.070(4) Uani 0.510(5) 1 d P B 2
C5' C 0.8456(15) 0.5480(11) 0.4087(10) 0.102(4) Uani 0.510(5) 1 d PU B 2
H5' H 0.8077 0.5424 0.3344 0.123 Uiso 0.510(5) 1 calc PR B 2
C6' C 0.883(2) 0.4541(10) 0.4415(9) 0.183(12) Uani 0.510(5) 1 d P B 2
H6' H 0.8724 0.3861 0.3916 0.219 Uiso 0.510(5) 1 calc PR B 2
C7' C 0.936(2) 0.4658(11) 0.5522(10) 0.177(11) Uani 0.510(5) 1 d P B 2
H7' H 0.9642 0.4050 0.5782 0.213 Uiso 0.510(5) 1 calc PR B 2
O3' O 0.9987(7) 0.5681(5) 0.7381(4) 0.060(2) Uani 0.510(5) 1 d P B 2
C8 C 0.8150(6) 0.7622(4) 0.4492(4) 0.0630(14) Uani 1 1 d . . .
C9 C 0.9649(4) 0.5352(3) 0.9022(3) 0.0419(10) Uani 1 1 d . . .
C10 C 0.9466(4) 0.4188(3) 0.9015(3) 0.0392(10) Uani 1 1 d . . .
C11 C 0.9800(4) 0.3836(3) 0.9996(3) 0.0378(10) Uani 1 1 d . . .
C12 C 0.8923(4) 0.3308(4) 0.7940(3) 0.0486(11) Uani 1 1 d . B .
H12A H 0.9124 0.3626 0.7366 0.058 Uiso 1 1 calc R . .
H12B H 0.9271 0.2634 0.7996 0.058 Uiso 1 1 calc R . .
C13 C 0.6939(4) 0.2375(4) 0.6659(4) 0.0466(11) Uani 1 1 d . B .
C14 C 0.5660(5) 0.2270(4) 0.6357(4) 0.0681(15) Uani 1 1 d . . .
H14 H 0.5302 0.2606 0.6845 0.082 Uiso 1 1 calc R . .
C15 C 0.4925(6) 0.1661(6) 0.5324(5) 0.092(2) Uani 1 1 d . . .
H15 H 0.4064 0.1598 0.5106 0.110 Uiso 1 1 calc R . .
C16 C 0.5455(5) 0.1139(5) 0.4607(4) 0.0810(18) Uani 1 1 d . . .
H16 H 0.4947 0.0725 0.3911 0.097 Uiso 1 1 calc R . .
C17 C 0.6713(4) 0.1227(4) 0.4911(4) 0.0515(12) Uani 1 1 d . . .
C18 C 0.7460(4) 0.1852(3) 0.5942(3) 0.0432(10) Uani 1 1 d . . .
H18 H 0.8322 0.1921 0.6154 0.052 Uiso 1 1 calc R . .
C19 C 0.7296(5) 0.0581(4) 0.4191(4) 0.0539(12) Uani 1 1 d . . .
C20 C 0.9547(5) 0.2578(4) 1.0006(4) 0.0545(12) Uani 1 1 d . . .
H20A H 0.9200 0.2459 1.0580 0.065 Uiso 1 1 calc R B .
H20B H 0.8947 0.2138 0.9311 0.065 Uiso 1 1 calc R . .
C21 C 1.0953(5) 0.1537(3) 1.0944(3) 0.0427(11) Uani 1 1 d . . .
C22 C 1.2200(5) 0.1580(4) 1.1444(4) 0.0582(13) Uani 1 1 d . B .
H22 H 1.2809 0.2003 1.1238 0.070 Uiso 1 1 calc R . .
C23 C 1.2535(5) 0.0993(5) 1.2247(5) 0.0703(15) Uani 1 1 d . . .
H23 H 1.3378 0.1020 1.2583 0.084 Uiso 1 1 calc R B .
C24 C 1.1651(5) 0.0360(4) 1.2573(4) 0.0569(13) Uani 1 1 d . B .
H24 H 1.1895 -0.0014 1.3136 0.068 Uiso 1 1 calc R . .
C25 C 1.0406(4) 0.0295(3) 1.2049(3) 0.0375(10) Uani 1 1 d . . .
C26 C 1.0056(4) 0.0867(3) 1.1218(3) 0.0382(10) Uani 1 1 d . B .
H26 H 0.9213 0.0798 1.0845 0.046 Uiso 1 1 calc R . .
C27 C 0.9400(5) -0.0360(3) 1.2373(4) 0.0451(11) Uani 1 1 d . B .
C28 C 0.7408(6) -0.3855(4) 0.1161(6) 0.0741(16) Uani 1 1 d . . .
H28 H 0.8019 -0.3837 0.1815 0.089 Uiso 1 1 calc R . .
C29 C 0.7224(7) -0.4738(5) 0.0241(8) 0.093(2) Uani 1 1 d . . .
H29 H 0.7691 -0.5299 0.0293 0.112 Uiso 1 1 calc R . .
C30 C 0.6365(8) -0.4752(6) -0.0704(7) 0.099(2) Uani 1 1 d . . .
H30 H 0.6250 -0.5319 -0.1319 0.119 Uiso 1 1 calc R . .
C31 C 0.5645(6) -0.3940(5) -0.0785(5) 0.0729(17) Uani 1 1 d . . .
C32 C 0.4707(8) -0.3876(7) -0.1767(5) 0.104(3) Uani 1 1 d . . .
H32 H 0.4579 -0.4401 -0.2415 0.124 Uiso 1 1 calc R . .
C33 C 0.4026(8) -0.3102(7) -0.1779(5) 0.104(2) Uani 1 1 d . . .
H33 H 0.3432 -0.3091 -0.2433 0.125 Uiso 1 1 calc R . .
C34 C 0.4178(5) -0.2284(5) -0.0818(4) 0.0665(15) Uani 1 1 d . . .
C35 C 0.3442(6) -0.1458(6) -0.0784(6) 0.0842(19) Uani 1 1 d . . .
H35 H 0.2841 -0.1413 -0.1419 0.101 Uiso 1 1 calc R . .
C36 C 0.3615(6) -0.0742(5) 0.0169(6) 0.0821(18) Uani 1 1 d . . .
H36 H 0.3113 -0.0216 0.0210 0.099 Uiso 1 1 calc R . .
C37 C 0.4549(5) -0.0795(4) 0.1088(5) 0.0666(14) Uani 1 1 d . . .
H37 H 0.4667 -0.0281 0.1741 0.080 Uiso 1 1 calc R . .
C38 C 0.5105(4) -0.2288(4) 0.0158(3) 0.0460(11) Uani 1 1 d . . .
C39 C 0.5862(5) -0.3113(4) 0.0174(4) 0.0489(12) Uani 1 1 d . . .
N1 N 0.6755(4) -0.3056(3) 0.1136(3) 0.0484(9) Uani 1 1 d . . .
N2 N 0.5294(3) -0.1537(3) 0.1102(3) 0.0471(9) Uani 1 1 d . . .
O1 O 1.0692(3) 0.2208(2) 1.0191(2) 0.0500(8) Uani 1 1 d . B .
O2 O 0.7606(3) 0.3005(3) 0.7691(2) 0.0537(8) Uani 1 1 d . . .
O4 O 0.7418(4) 0.7533(4) 0.3540(3) 0.0871(14) Uani 1 1 d . . .
O5 O 0.8864(4) 0.8456(3) 0.5088(3) 0.0729(11) Uani 1 1 d . . .
O6 O 0.6580(3) -0.0085(3) 0.3312(3) 0.0795(12) Uani 1 1 d . . .
O7 O 0.8449(3) 0.0736(3) 0.4486(3) 0.0706(10) Uani 1 1 d . . .
O8 O 0.8287(3) -0.0484(3) 1.1783(3) 0.0560(8) Uani 1 1 d . . .
O9 O 0.9684(3) -0.0775(3) 1.3202(2) 0.0582(9) Uani 1 1 d . . .

loop_
_atom_site_aniso_label
_atom_site_aniso_U_11
_atom_site_aniso_U_22
_atom_site_aniso_U_33
_atom_site_aniso_U_23
_atom_site_aniso_U_13
_atom_site_aniso_U_12
Mn1 0.0381(4) 0.0549(4) 0.0299(3) 0.0084(3) 0.0076(3) 0.0095(3)
Mn2 0.0337(6) 0.0630(6) 0.0307(5) 0.0085(4) 0.0062(4) 0.0081(5)
C1 0.120(6) 0.070(3) 0.033(3) 0.022(2) 0.021(3) 0.058(4)
C2 0.107(10) 0.053(6) 0.044(6) 0.016(5) 0.003(6) 0.016(6)
C3 0.067(8) 0.057(6) 0.034(5) 0.015(4) 0.004(5) 0.021(5)
C4 0.095(10) 0.034(5) 0.034(5) 0.004(4) 0.002(6) 0.018(5)
C5 0.140(9) 0.078(7) 0.068(7) 0.031(6) -0.015(6) 0.002(7)
C6 0.155(10) 0.090(7) 0.097(8) 0.053(7) -0.012(7) -0.014(7)
C7 0.23(2) 0.093(10) 0.067(9) 0.037(8) -0.001(11) -0.078(12)
O3 0.065(6) 0.098(6) 0.050(4) 0.046(4) 0.006(4) 0.026(5)
C2' 0.159(13) 0.059(7) 0.022(4) 0.005(5) 0.018(6) 0.013(7)
C3' 0.069(7) 0.041(5) 0.029(4) 0.007(4) 0.016(4) 0.004(5)
C4' 0.111(11) 0.046(6) 0.030(5) 0.012(4) 0.005(6) -0.018(6)
C5' 0.144(9) 0.084(7) 0.056(6) 0.018(6) 0.008(6) 0.007(6)
C6' 0.42(4) 0.047(7) 0.037(7) 0.013(6) 0.016(12) 0.025(13)
C7' 0.41(3) 0.054(8) 0.049(8) 0.026(7) 0.035(13) 0.073(14)
O3' 0.089(5) 0.064(4) 0.028(3) 0.018(3) 0.022(3) 0.011(4)
C8 0.080(4) 0.053(3) 0.043(3) 0.014(2) 0.007(3) 0.001(3)
C9 0.058(3) 0.047(2) 0.028(2) 0.0169(19) 0.014(2) 0.026(2)
C10 0.042(3) 0.041(2) 0.031(2) 0.0036(18) 0.0066(19) 0.015(2)
C11 0.047(3) 0.035(2) 0.035(2) 0.0116(18) 0.013(2) 0.0161(19)
C12 0.047(3) 0.053(3) 0.038(2) -0.001(2) 0.006(2) 0.014(2)
C13 0.044(3) 0.042(2) 0.044(3) -0.001(2) 0.009(2) 0.006(2)
C14 0.058(4) 0.070(3) 0.066(3) -0.013(3) 0.025(3) 0.008(3)
C15 0.049(4) 0.111(5) 0.086(4) -0.032(4) 0.007(3) 0.020(3)
C16 0.048(4) 0.105(4) 0.059(3) -0.031(3) -0.004(3) 0.023(3)
C17 0.042(3) 0.056(3) 0.042(2) -0.007(2) 0.000(2) 0.015(2)
C18 0.039(3) 0.043(2) 0.039(2) 0.001(2) 0.006(2) 0.007(2)
C19 0.049(3) 0.061(3) 0.040(3) -0.006(2) 0.004(2) 0.020(3)
C20 0.054(3) 0.044(2) 0.069(3) 0.021(2) 0.020(3) 0.014(2)
C21 0.060(3) 0.030(2) 0.045(2) 0.0087(19) 0.025(2) 0.016(2)
C22 0.048(3) 0.062(3) 0.075(3) 0.027(3) 0.028(3) 0.015(3)
C23 0.044(3) 0.094(4) 0.084(4) 0.043(3) 0.020(3) 0.027(3)
C24 0.059(3) 0.066(3) 0.053(3) 0.029(3) 0.016(3) 0.024(3)
C25 0.050(3) 0.031(2) 0.033(2) 0.0063(17) 0.017(2) 0.0101(19)
C26 0.041(3) 0.035(2) 0.037(2) 0.0063(18) 0.011(2) 0.0099(19)
C27 0.061(3) 0.038(2) 0.040(2) 0.006(2) 0.024(2) 0.013(2)
C28 0.064(4) 0.059(3) 0.115(5) 0.029(3) 0.044(4) 0.021(3)
C29 0.085(5) 0.049(3) 0.165(7) 0.006(4) 0.079(5) 0.022(3)
C30 0.098(6) 0.072(4) 0.126(6) -0.019(4) 0.071(5) -0.002(4)
C31 0.081(4) 0.064(3) 0.068(4) -0.015(3) 0.044(4) -0.003(3)
C32 0.106(6) 0.121(6) 0.047(4) -0.032(4) 0.021(4) -0.019(5)
C33 0.103(6) 0.138(7) 0.041(3) 0.001(4) 0.000(4) 0.010(5)
C34 0.062(4) 0.080(4) 0.040(3) 0.015(3) 0.001(3) -0.006(3)
C35 0.056(4) 0.100(5) 0.080(4) 0.042(4) -0.011(3) 0.010(4)
C36 0.053(4) 0.085(4) 0.094(5) 0.025(4) -0.003(4) 0.024(3)
C37 0.052(3) 0.062(3) 0.069(3) 0.002(3) 0.000(3) 0.019(3)
C38 0.045(3) 0.052(3) 0.030(2) 0.007(2) 0.005(2) -0.002(2)
C39 0.055(3) 0.045(2) 0.047(3) 0.007(2) 0.027(3) -0.004(2)
N1 0.049(2) 0.046(2) 0.058(2) 0.0179(19) 0.024(2) 0.0131(19)
N2 0.042(2) 0.049(2) 0.038(2) 0.0024(17) 0.0006(17) 0.0081(18)
O1 0.064(2) 0.0447(16) 0.0619(19) 0.0282(15) 0.0345(18) 0.0274(16)
O2 0.054(2) 0.0575(18) 0.0376(16) -0.0083(15) 0.0133(15) 0.0030(16)
O4 0.073(3) 0.120(3) 0.048(2) 0.050(2) -0.0084(19) -0.015(2)
O5 0.086(3) 0.075(2) 0.0474(19) 0.0104(19) 0.025(2) -0.012(2)
O6 0.057(2) 0.099(3) 0.053(2) -0.033(2) 0.0009(19) 0.019(2)
O7 0.049(2) 0.089(3) 0.063(2) -0.0087(19) 0.0083(19) 0.032(2)
O8 0.055(2) 0.060(2) 0.0541(19) 0.0181(16) 0.0225(18) 0.0045(17)
O9 0.092(3) 0.0549(18) 0.0419(17) 0.0200(15) 0.0342(18) 0.0230(18)

loop_
_atom_type_symbol
_atom_type_description
_atom_type_scat_dispersion_real
_atom_type_scat_dispersion_imag
_atom_type_scat_source
C C 0.0033 0.0016 'International Tables Vol C Tables 4.2.6.8 and 6.1.1.4'
H H 0.0000 0.0000 'International Tables Vol C Tables 4.2.6.8 and 6.1.1.4'
N N 0.0061 0.0033 'International Tables Vol C Tables 4.2.6.8 and 6.1.1.4'
O O 0.0106 0.0060 'International Tables Vol C Tables 4.2.6.8 and 6.1.1.4'
Mn Mn 0.3368 0.7283 'International Tables Vol C Tables 4.2.6.8 and 6.1.1.4'

loop_
_geom_angle_atom_site_label_1
_geom_angle_atom_site_label_2
_geom_angle_atom_site_label_3
_geom_angle
_geom_angle_site_symmetry_1
_geom_angle_site_symmetry_3
O4 Mn1 O6 102.26(18) 1_545 .
O4 Mn1 O8 134.16(16) 1_545 1_554
O6 Mn1 O8 100.60(15) . 1_554
O4 Mn1 N2 125.91(14) 1_545 .
O6 Mn1 N2 83.84(14) . .
O8 Mn1 N2 95.57(14) 1_554 .
O4 Mn1 N1 85.22(15) 1_545 .
O6 Mn1 N1 153.06(15) . .
O8 Mn1 N1 91.86(12) 1_554 .
N2 Mn1 N1 71.15(14) . .
O7 Mn2 O7 180 2_756 .
O7 Mn2 O5 87.33(16) 2_756 1_545
O7 Mn2 O5 92.67(16) . 1_545
O7 Mn2 O5 92.67(16) 2_756 2_766
O7 Mn2 O5 87.33(16) . 2_766
O5 Mn2 O5 180 1_545 2_766
O7 Mn2 O9 88.42(13) 2_756 2_757
O7 Mn2 O9 91.58(13) . 2_757
O5 Mn2 O9 90.46(12) 1_545 2_757
O5 Mn2 O9 89.54(12) 2_766 2_757
O7 Mn2 O9 91.58(13) 2_756 1_554
O7 Mn2 O9 88.42(13) . 1_554
O5 Mn2 O9 89.54(12) 1_545 1_554
O5 Mn2 O9 90.46(12) 2_766 1_554
O9 Mn2 O9 180 2_757 1_554
O3 C1 O3' 122.9(6) . .
O3 C1 C9 116.6(6) . .
O3' C1 C9 114.1(6) . .
O3 C1 H1A 108.1 . .
O3' C1 H1A 78.3 . .
C9 C1 H1A 108.1 . .
O3 C1 H1B 108.1 . .
O3' C1 H1B 29.4 . .
C9 C1 H1B 108.1 . .
H1A C1 H1B 107.3 . .
O3 C2 C3 123.6(10) . .
O3 C2 C7 115.9(10) . .
C3 C2 C7 120 . .
C4 C3 C2 118.6(10) . .
C4 C3 H3 120.7 . .
C2 C3 H3 120.7 . .
C3 C4 C5 117.3(10) . .
C3 C4 C8 121.5(9) . .
C5 C4 C8 121.1(8) . .
C6 C5 C4 123.7(12) . .
C6 C5 H5 118.2 . .
C4 C5 H5 118.2 . .
C7 C6 C5 119.3(14) . .
C7 C6 H6 120.4 . .
C5 C6 H6 120.4 . .
C6 C7 C2 117.9(13) . .
C6 C7 H7 121.0 . .
C2 C7 H7 121.0 . .
C1 O3 C2 120.8(9) . .
C3' C2' C7' 121.9(9) . .
C3' C2' O3' 121.4(8) . .
C7' C2' O3' 116.6(10) . .
C2' C3' C4' 118.7(9) . .
C2' C3' H3' 120.7 . .
C4' C3' H3' 120.7 . .
C3' C4' C5' 118.7(10) . .
C3' C4' C8 116.6(9) . .
C5' C4' C8 124.6(8) . .
C6' C5' C4' 122.9(11) . .
C6' C5' H5' 118.6 . .
C4' C5' H5' 118.6 . .
C5' C6' C7' 116.4(12) . .
C5' C6' H6' 121.8 . .
C7' C6' H6' 121.8 . .
C6' C7' C2' 121.2(12) . .
C6' C7' H7' 119.4 . .
C2' C7' H7' 119.4 . .
C1 O3' C2' 115.9(9) . .
O5 C8 O4 127.3(5) . .
O5 C8 C4 117.8(5) . .
O4 C8 C4 109.1(6) . .
O5 C8 C4' 108.3(6) . .
O4 C8 C4' 120 . .
C4 C8 C4' 50.0(6) . .
C11 C9 C10 120.1(3) 2_767 .
C11 C9 C1 120.7(4) 2_767 .
C10 C9 C1 119.1(4) . .
C9 C10 C11 120 . .
C9 C10 C12 119.8(4) . .
C11 C10 C12 120.2(4) . .
C9 C11 C10 119.8(3) 2_767 .
C9 C11 C20 119.5(4) 2_767 .
C10 C11 C20 120.6(4) . .
O2 C12 C10 108.2(4) . .
O2 C12 H12A 110.1 . .
C10 C12 H12A 110.1 . .
O2 C12 H12B 110.1 . .
C10 C12 H12B 110.1 . .
H12A C12 H12B 108.4 . .
O2 C13 C18 124.3(4) . .
O2 C13 C14 115.5(4) . .
C18 C13 C14 120.2(4) . .
C15 C14 C13 119.0(5) . .
C15 C14 H14 120.5 . .
C13 C14 H14 120.5 . .
C14 C15 C16 120.5(6) . .
C14 C15 H15 119.7 . .
C16 C15 H15 119.7 . .
C17 C16 C15 120.5(5) . .
C17 C16 H16 119.8 . .
C15 C16 H16 119.8 . .
C16 C17 C18 119.3(4) . .
C16 C17 C19 121.5(4) . .
C18 C17 C19 119.1(4) . .
C13 C18 C17 120.5(4) . .
C13 C18 H18 119.7 . .
C17 C18 H18 119.7 . .
O7 C19 O6 123.5(4) . .
O7 C19 C17 118.6(4) . .
O6 C19 C17 117.8(5) . .
O1 C20 C11 108.7(4) . .
O1 C20 H20A 110.0 . .
C11 C20 H20A 110.0 . .
O1 C20 H20B 110.0 . .
C11 C20 H20B 110.0 . .
H20A C20 H20B 108.3 . .
C26 C21 C22 119.9(4) . .
C26 C21 O1 124.1(4) . .
C22 C21 O1 116.0(4) . .
C23 C22 C21 119.3(4) . .
C23 C22 H22 120.3 . .
C21 C22 H22 120.3 . .
C22 C23 C24 121.6(5) . .
C22 C23 H23 119.2 . .
C24 C23 H23 119.2 . .
C25 C24 C23 118.8(4) . .
C25 C24 H24 120.6 . .
C23 C24 H24 120.6 . .
C24 C25 C26 120.0(4) . .
C24 C25 C27 121.6(4) . .
C26 C25 C27 118.4(4) . .
C21 C26 C25 120.2(4) . .
C21 C26 H26 119.9 . .
C25 C26 H26 119.9 . .
O8 C27 O9 122.1(4) . .
O8 C27 C25 117.8(4) . .
O9 C27 C25 120.1(5) . .
N1 C28 C29 123.0(6) . .
N1 C28 H28 118.5 . .
C29 C28 H28 118.5 . .
C30 C29 C28 118.6(6) . .
C30 C29 H29 120.7 . .
C28 C29 H29 120.7 . .
C29 C30 C31 121.3(6) . .
C29 C30 H30 119.3 . .
C31 C30 H30 119.3 . .
C30 C31 C39 116.4(6) . .
C30 C31 C32 125.5(6) . .
C39 C31 C32 118.1(6) . .
C33 C32 C31 122.3(6) . .
C33 C32 H32 118.9 . .
C31 C32 H32 118.9 . .
C32 C33 C34 121.3(7) . .
C32 C33 H33 119.3 . .
C34 C33 H33 119.3 . .
C38 C34 C35 117.9(5) . .
C38 C34 C33 118.7(6) . .
C35 C34 C33 123.4(6) . .
C36 C35 C34 119.6(5) . .
C36 C35 H35 120.2 . .
C34 C35 H35 120.2 . .
C35 C36 C37 119.0(6) . .
C35 C36 H36 120.5 . .
C37 C36 H36 120.5 . .
N2 C37 C36 124.1(5) . .
N2 C37 H37 117.9 . .
C36 C37 H37 117.9 . .
N2 C38 C34 121.7(5) . .
N2 C38 C39 118.0(4) . .
C34 C38 C39 120.3(4) . .
N1 C39 C31 123.5(5) . .
N1 C39 C38 117.3(4) . .
C31 C39 C38 119.2(5) . .
C28 N1 C39 117.1(5) . .
C28 N1 Mn1 127.1(4) . .
C39 N1 Mn1 115.2(3) . .
C37 N2 C38 117.6(4) . .
C37 N2 Mn1 125.9(3) . .
C38 N2 Mn1 115.2(3) . .
C21 O1 C20 117.3(3) . .
C13 O2 C12 116.1(3) . .
C8 O4 Mn1 135.5(4) . 1_565
C8 O5 Mn2 139.0(3) . 1_565
C19 O6 Mn1 122.5(3) . .
C19 O7 Mn2 146.0(4) . .
C27 O8 Mn1 107.9(3) . 1_556
C27 O9 Mn2 131.0(3) . 1_556

loop_
_geom_bond_atom_site_label_1
_geom_bond_atom_site_label_2
_geom_bond_distance
_geom_bond_site_symmetry_2
Mn1 O4 2.046(3) 1_545
Mn1 O6 2.092(4) .
Mn1 O8 2.092(3) 1_554
Mn1 N2 2.301(4) .
Mn1 N1 2.305(4) .
Mn2 O7 2.104(4) 2_756
Mn2 O7 2.104(4) .
Mn2 O5 2.141(3) 1_545
Mn2 O5 2.141(3) 2_766
Mn2 O9 2.288(3) 2_757
Mn2 O9 2.288(3) 1_554
C1 O3 1.172(9) .
C1 O3' 1.324(8) .
C1 C9 1.513(6) .
C1 H1A 0.9700 .
C1 H1B 0.9700 .
C2 O3 1.392(12) .
C2 C3 1.404(14) .
C2 C7 1.46(2) .
C3 C4 1.387(12) .
C3 H3 0.9300 .
C4 C5 1.416(17) .
C4 C8 1.584(12) .
C5 C6 1.364(17) .
C5 H5 0.9300 .
C6 C7 1.319(18) .
C6 H6 0.9300 .
C7 H7 0.9300 .
C2' C3' 1.359(13) .
C2' C7' 1.387(16) .
C2' O3' 1.414(10) .
C3' C4' 1.368(12) .
C3' H3' 0.9300 .
C4' C5' 1.418(16) .
C4' C8 1.589(13) .
C5' C6' 1.370(18) .
C5' H5' 0.9300 .
C6' C7' 1.374(16) .
C6' H6' 0.9300 .
C7' H7' 0.9300 .
C8 O5 1.182(6) .
C8 O4 1.261(6) .
C9 C11 1.388(6) 2_767
C9 C10 1.392(6) .
C10 C11 1.392(5) .
C10 C12 1.511(6) .
C11 C9 1.388(6) 2_767
C11 C20 1.509(6) .
C12 O2 1.418(5) .
C12 H12A 0.9700 .
C12 H12B 0.9700 .
C13 O2 1.365(5) .
C13 C18 1.376(6) .
C13 C14 1.379(7) .
C14 C15 1.375(8) .
C14 H14 0.9300 .
C15 C16 1.384(8) .
C15 H15 0.9300 .
C16 C17 1.360(7) .
C16 H16 0.9300 .
C17 C18 1.382(6) .
C17 C19 1.497(6) .
C18 H18 0.9300 .
C19 O7 1.236(6) .
C19 O6 1.256(5) .
C20 O1 1.422(5) .
C20 H20A 0.9700 .
C20 H20B 0.9700 .
C21 C26 1.374(6) .
C21 C22 1.376(6) .
C21 O1 1.381(5) .
C22 C23 1.367(7) .
C22 H22 0.9300 .
C23 C24 1.381(7) .
C23 H23 0.9300 .
C24 C25 1.373(6) .
C24 H24 0.9300 .
C25 C26 1.387(5) .
C25 C27 1.497(6) .
C26 H26 0.9300 .
C27 O8 1.253(6) .
C27 O9 1.255(5) .
C28 N1 1.315(6) .
C28 C29 1.412(9) .
C28 H28 0.9300 .
C29 C30 1.335(10) .
C29 H29 0.9300 .
C30 C31 1.381(10) .
C30 H30 0.9300 .
C31 C39 1.402(7) .
C31 C32 1.441(10) .
C32 C33 1.313(10) .
C32 H32 0.9300 .
C33 C34 1.415(9) .
C33 H33 0.9300 .
C34 C38 1.407(7) .
C34 C35 1.413(9) .
C35 C36 1.339(9) .
C35 H35 0.9300 .
C36 C37 1.379(7) .
C36 H36 0.9300 .
C37 N2 1.336(6) .
C37 H37 0.9300 .
C38 N2 1.346(5) .
C38 C39 1.425(7) .
C39 N1 1.357(6) .
O4 Mn1 2.046(3) 1_565
O5 Mn2 2.141(3) 1_565
O8 Mn1 2.092(3) 1_556
O9 Mn2 2.288(3) 1_556

loop_
_geom_torsion_atom_site_label_1
_geom_torsion_atom_site_label_2
_geom_torsion_atom_site_label_3
_geom_torsion_atom_site_label_4
_geom_torsion
_geom_torsion_site_symmetry_1
_geom_torsion_site_symmetry_4
O3 C2 C3 C4 180.0(11) . .
C7 C2 C3 C4 -9.3(19) . .
C2 C3 C4 C5 0.5(18) . .
C2 C3 C4 C8 -177.0(9) . .
C3 C4 C5 C6 -2(2) . .
C8 C4 C5 C6 175.9(11) . .
C4 C5 C6 C7 12(2) . .
C5 C6 C7 C2 -21(2) . .
O3 C2 C7 C6 -168.8(14) . .
C3 C2 C7 C6 20(2) . .
O3' C1 O3 C2 -20.2(13) . .
C9 C1 O3 C2 -170.6(7) . .
C3 C2 O3 C1 -40.2(16) . .
C7 C2 O3 C1 148.7(13) . .
C7' C2' C3' C4' 6(2) . .
O3' C2' C3' C4' -177.7(12) . .
C2' C3' C4' C5' -2.5(19) . .
C2' C3' C4' C8 173.4(11) . .
C3' C4' C5' C6' -1(3) . .
C8 C4' C5' C6' -176.7(17) . .
C4' C5' C6' C7' 1(3) . .
C5' C6' C7' C2' 2(4) . .
C3' C2' C7' C6' -6(4) . .
O3' C2' C7' C6' 178(2) . .
O3 C1 O3' C2' 10.3(11) . .
C9 C1 O3' C2' 161.4(7) . .
C3' C2' O3' C1 71.9(14) . .
C7' C2' O3' C1 -111.4(16) . .
C3 C4 C8 O5 -21.9(13) . .
C5 C4 C8 O5 160.6(11) . .
C3 C4 C8 O4 -177.2(9) . .
C5 C4 C8 O4 5.4(14) . .
C3 C4 C8 C4' 69.3(11) . .
C5 C4 C8 C4' -108.1(13) . .
C3' C4' C8 O5 36.9(12) . .
C5' C4' C8 O5 -147.5(12) . .
C3' C4' C8 O4 -165.0(8) . .
C5' C4' C8 O4 10.7(16) . .
C3' C4' C8 C4 -74.4(11) . .
C5' C4' C8 C4 101.2(14) . .
O3 C1 C9 C11 -106.5(7) . 2_767
O3' C1 C9 C11 100.5(6) . 2_767
O3 C1 C9 C10 71.9(7) . .
O3' C1 C9 C10 -81.1(7) . .
C11 C9 C10 C11 2.0(7) 2_767 .
C1 C9 C10 C11 -176.4(5) . .
C11 C9 C10 C12 -177.1(4) 2_767 .
C1 C9 C10 C12 4.6(7) . .
C9 C10 C11 C9 -2.0(7) . 2_767
C12 C10 C11 C9 177.1(4) . 2_767
C9 C10 C11 C20 176.9(4) . .
C12 C10 C11 C20 -4.1(6) . .
C9 C10 C12 O2 -92.6(5) . .
C11 C10 C12 O2 88.4(5) . .
O2 C13 C14 C15 179.2(5) . .
C18 C13 C14 C15 -1.6(8) . .
C13 C14 C15 C16 1.5(10) . .
C14 C15 C16 C17 -0.4(10) . .
C15 C16 C17 C18 -0.6(9) . .
C15 C16 C17 C19 174.2(6) . .
O2 C13 C18 C17 179.8(4) . .
C14 C13 C18 C17 0.6(7) . .
C16 C17 C18 C13 0.5(7) . .
C19 C17 C18 C13 -174.5(4) . .
C16 C17 C19 O7 176.6(5) . .
C18 C17 C19 O7 -8.5(7) . .
C16 C17 C19 O6 -2.9(8) . .
C18 C17 C19 O6 172.0(5) . .
C9 C11 C20 O1 -77.0(5) 2_767 .
C10 C11 C20 O1 104.2(5) . .
C26 C21 C22 C23 -3.0(7) . .
O1 C21 C22 C23 176.1(4) . .
C21 C22 C23 C24 -0.2(8) . .
C22 C23 C24 C25 2.0(8) . .
C23 C24 C25 C26 -0.7(7) . .
C23 C24 C25 C27 -179.0(4) . .
C22 C21 C26 C25 4.4(6) . .
O1 C21 C26 C25 -174.6(3) . .
C24 C25 C26 C21 -2.5(6) . .
C27 C25 C26 C21 175.8(4) . .
C24 C25 C27 O8 -172.5(4) . .
C26 C25 C27 O8 9.2(6) . .
C24 C25 C27 O9 6.7(6) . .
C26 C25 C27 O9 -171.7(4) . .
N1 C28 C29 C30 1.4(9) . .
C28 C29 C30 C31 -1.5(10) . .
C29 C30 C31 C39 -0.3(9) . .
C29 C30 C31 C32 179.4(6) . .
C30 C31 C32 C33 177.7(7) . .
C39 C31 C32 C33 -2.6(10) . .
C31 C32 C33 C34 -0.2(12) . .
C32 C33 C34 C38 1.9(10) . .
C32 C33 C34 C35 -178.0(7) . .
C38 C34 C35 C36 -2.4(8) . .
C33 C34 C35 C36 177.5(6) . .
C34 C35 C36 C37 2.8(9) . .
C35 C36 C37 N2 -1.2(9) . .
C35 C34 C38 N2 0.2(7) . .
C33 C34 C38 N2 -179.7(5) . .
C35 C34 C38 C39 179.0(4) . .
C33 C34 C38 C39 -0.8(7) . .
C30 C31 C39 N1 2.5(7) . .
C32 C31 C39 N1 -177.2(5) . .
C30 C31 C39 C38 -176.8(5) . .
C32 C31 C39 C38 3.5(7) . .
N2 C38 C39 N1 -2.3(6) . .
C34 C38 C39 N1 178.8(4) . .
N2 C38 C39 C31 177.0(4) . .
C34 C38 C39 C31 -1.9(6) . .
C29 C28 N1 C39 0.7(7) . .
C29 C28 N1 Mn1 -169.8(4) . .
C31 C39 N1 C28 -2.7(6) . .
C38 C39 N1 C28 176.6(4) . .
C31 C39 N1 Mn1 168.9(3) . .
C38 C39 N1 Mn1 -11.8(5) . .
O4 Mn1 N1 C28 -44.7(4) 1_545 .
O6 Mn1 N1 C28 -152.5(4) . .
O8 Mn1 N1 C28 89.5(4) 1_554 .
N2 Mn1 N1 C28 -175.3(4) . .
O4 Mn1 N1 C39 144.7(3) 1_545 .
O6 Mn1 N1 C39 36.9(5) . .
O8 Mn1 N1 C39 -81.1(3) 1_554 .
N2 Mn1 N1 C39 14.1(3) . .
C36 C37 N2 C38 -1.0(8) . .
C36 C37 N2 Mn1 164.8(4) . .
C34 C38 N2 C37 1.4(7) . .
C39 C38 N2 C37 -177.5(4) . .
C34 C38 N2 Mn1 -165.9(3) . .
C39 C38 N2 Mn1 15.3(5) . .
O4 Mn1 N2 C37 109.5(4) 1_545 .
O6 Mn1 N2 C37 8.8(4) . .
O8 Mn1 N2 C37 -91.3(4) 1_554 .
N1 Mn1 N2 C37 178.6(4) . .
O4 Mn1 N2 C38 -84.5(3) 1_545 .
O6 Mn1 N2 C38 174.8(3) . .
O8 Mn1 N2 C38 74.7(3) 1_554 .
N1 Mn1 N2 C38 -15.3(3) . .
C26 C21 O1 C20 24.9(6) . .
C22 C21 O1 C20 -154.1(4) . .
C11 C20 O1 C21 134.8(4) . .
C18 C13 O2 C12 12.6(6) . .
C14 C13 O2 C12 -168.2(4) . .
C10 C12 O2 C13 168.7(3) . .
O5 C8 O4 Mn1 6.9(10) . 1_565
C4 C8 O4 Mn1 159.1(6) . 1_565
C4' C8 O4 Mn1 -146.7(7) . 1_565
O4 C8 O5 Mn2 -31.3(11) . 1_565
C4 C8 O5 Mn2 178.5(6) . 1_565
C4' C8 O5 Mn2 124.7(7) . 1_565
O7 C19 O6 Mn1 20.6(7) . .
C17 C19 O6 Mn1 -159.9(3) . .
O4 Mn1 O6 C19 65.1(4) 1_545 .
O8 Mn1 O6 C19 -74.9(4) 1_554 .
N2 Mn1 O6 C19 -169.4(4) . .
N1 Mn1 O6 C19 168.9(3) . .
O6 C19 O7 Mn2 -66.8(8) . .
C17 C19 O7 Mn2 113.8(5) . .
O7 Mn2 O7 C19 -175(100) 2_756 .
O5 Mn2 O7 C19 -6.9(6) 1_545 .
O5 Mn2 O7 C19 173.1(6) 2_766 .
O9 Mn2 O7 C19 -97.4(6) 2_757 .
O9 Mn2 O7 C19 82.6(6) 1_554 .
O9 C27 O8 Mn1 1.3(5) . 1_556
C25 C27 O8 Mn1 -179.5(3) . 1_556
O8 C27 O9 Mn2 -92.6(5) . 1_556
C25 C27 O9 Mn2 88.2(5) . 1_556
